data_4126579
loop_
_publ_author_name
'Woen, David'
'Chen, Guo P.'
'Ziller, Joseph W.'
'Boyle, Timothy J.'
'Furche, Filipp'
'Evans, William J.'

_publ_section_title
;
 An End-on Bridging Dinitrogen Complex of Scandium.
;
_journal_name_full 'Journal of the American Chemical Society'
_journal_paper_doi 10.1021/jacs.7b08456
_journal_year 2017
_chemical_formula_sum 'C84 H210 K2 N12 O15 Sc2 Si12'
_chemical_formula_weight 2133.83
_space_group_crystal_system triclinic
_space_group_IT_number 2
_space_group_name_Hall '-P 1'
_space_group_name_H-M_alt 'P -1'
_symmetry_space_group_name_Hall '-P 1'
_symmetry_space_group_name_H-M 'P -1'
_atom_sites_solution_hydrogens geom
_atom_sites_solution_primary dual
_atom_sites_solution_secondary difmap
_audit_creation_method SHELXL-2014/7
_cell_angle_alpha 75.080(2)
_cell_angle_beta 79.410(2)
_cell_angle_gamma 78.139(2)
_cell_formula_units_Z 2
_cell_length_a 15.191(3)
_cell_length_b 20.455(3)
_cell_length_c 21.079(3)
_cell_measurement_reflns_used 9968
_cell_measurement_temperature 133(2)
_cell_measurement_theta_max 26.23
_cell_measurement_theta_min 2.21
_cell_volume 6134.4(17)
_computing_cell_refinement 'Bruker SAINT 8.34a, 2013'
_computing_data_collection 'Bruker APEX2 2014.11-0, 2014'
_computing_data_reduction 'Bruker SAINT 8.34a, 2013'
_computing_molecular_graphics 'Bruker SHELXTL'
_computing_publication_material 'Bruker SHELXTL'
_computing_structure_refinement 'SHELXL-2014/7 (Sheldrick, 2014)'
_computing_structure_solution 'Bruker SHELXTL 2014/4'
_diffrn_ambient_temperature 133(2)
_diffrn_measured_fraction_theta_full 0.998
_diffrn_measured_fraction_theta_max 0.991
_diffrn_measurement_device_type 'Bruker SMART APEX II CCD'
_diffrn_measurement_method '\f and \w scans'
_diffrn_radiation_type MoK\a
_diffrn_radiation_wavelength 0.71073
_diffrn_reflns_av_R_equivalents 0.0816
_diffrn_reflns_av_unetI/netI 0.1123
_diffrn_reflns_Laue_measured_fraction_full 0.998
_diffrn_reflns_Laue_measured_fraction_max 0.991
_diffrn_reflns_limit_h_max 19
_diffrn_reflns_limit_h_min -19
_diffrn_reflns_limit_k_max 25
_diffrn_reflns_limit_k_min -25
_diffrn_reflns_limit_l_max 26
_diffrn_reflns_limit_l_min -26
_diffrn_reflns_number 68014
_diffrn_reflns_point_group_measured_fraction_full 0.998
_diffrn_reflns_point_group_measured_fraction_max 0.991
_diffrn_reflns_theta_full 25.500
_diffrn_reflns_theta_max 26.499
_diffrn_reflns_theta_min 1.276
_diffrn_source 'fine-focus sealed tube'
_exptl_absorpt_coefficient_mu 0.351
_exptl_absorpt_correction_T_max 0.8013
_exptl_absorpt_correction_T_min 0.7263
_exptl_absorpt_correction_type multi-scan
_exptl_absorpt_process_details 'Bruker SADABS 2014/5'
_exptl_crystal_colour orange
_exptl_crystal_density_diffrn 1.155
_exptl_crystal_density_meas ?
_exptl_crystal_density_method not_measured
_exptl_crystal_description irregular
_exptl_crystal_F_000 2332
_exptl_crystal_size_max 0.246
_exptl_crystal_size_mid 0.162
_exptl_crystal_size_min 0.124
_refine_diff_density_max 0.657
_refine_diff_density_min -0.423
_refine_diff_density_rms 0.078
_refine_ls_extinction_method none
_refine_ls_goodness_of_fit_ref 0.996
_refine_ls_hydrogen_treatment constr
_refine_ls_matrix_type full
_refine_ls_number_parameters 1186
_refine_ls_number_reflns 25220
_refine_ls_number_restraints 0
_refine_ls_restrained_S_all 0.996
_refine_ls_R_factor_all 0.1161
_refine_ls_R_factor_gt 0.0564
_refine_ls_shift/su_max 0.001
_refine_ls_shift/su_mean 0.000
_refine_ls_structure_factor_coef Fsqd
_refine_ls_weighting_details 'w=1/[\s^2^(Fo^2^)+(0.0482P)^2^] where P=(Fo^2^+2Fc^2^)/3'
_refine_ls_weighting_scheme calc
_refine_ls_wR_factor_gt 0.1036
_refine_ls_wR_factor_ref 0.1229
_reflns_Friedel_coverage 0.000
_reflns_number_gt 15401
_reflns_number_total 25220
_reflns_threshold_expression 'I > 2\s(I)'
_cod_data_source_file ja7b08456_si_002.cif
_cod_data_source_block dhw50
_cod_depositor_comments
;
The following automatic conversions were performed:

'_exptl_crystal_density_meas' value 'not_measured' was changed to '?'
- the value is perceived as not measured.

Automatic conversion script
Id: cif_fix_values 4973 2017-02-22 13:04:09Z antanas 
;
_cod_original_cell_volume 6134.5(17)
_cod_database_code 4126579
_shelx_shelxl_version_number 2014/7
_shelx_space_group_comment
; 
The symmetry employed for this shelxl refinement is uniquely defined 
by the following loop, which should always be used as a source of 
symmetry information in preference to the above space-group names. 
They are only intended as comments. 
;
_shelx_estimated_absorpt_t_min 0.919
_shelx_estimated_absorpt_t_max 0.958

loop_
_space_group_symop_operation_xyz
'x, y, z'
'-x, -y, -z'

loop_
_atom_site_label
_atom_site_type_symbol
_atom_site_fract_x
_atom_site_fract_y
_atom_site_fract_z
_atom_site_U_iso_or_equiv
_atom_site_adp_type
_atom_site_occupancy
_atom_site_site_symmetry_order
_atom_site_calc_flag
_atom_site_refinement_flags_posn
_atom_site_refinement_flags_adp
Sc1 Sc 0.52261(4) 0.33189(3) 0.78904(3) 0.01177(13) Uani 1 1 d . .
Sc2 Sc 0.80190(4) 0.13025(3) 0.78304(3) 0.01164(13) Uani 1 1 d . .
Si1 Si 0.30640(6) 0.30299(5) 0.79541(5) 0.0175(2) Uani 1 1 d . .
Si2 Si 0.40917(6) 0.22110(4) 0.90217(4) 0.0156(2) Uani 1 1 d . .
Si3 Si 0.64950(6) 0.41849(4) 0.83910(4) 0.0161(2) Uani 1 1 d . .
Si4 Si 0.46427(6) 0.42242(4) 0.91083(4) 0.0166(2) Uani 1 1 d . .
Si5 Si 0.52781(6) 0.34700(5) 0.62776(4) 0.0187(2) Uani 1 1 d . .
Si6 Si 0.50004(6) 0.47866(5) 0.66639(5) 0.0201(2) Uani 1 1 d . .
Si7 Si 0.65343(6) 0.02213(4) 0.83555(4) 0.0161(2) Uani 1 1 d . .
Si8 Si 0.81700(6) -0.01932(4) 0.90174(4) 0.0172(2) Uani 1 1 d . .
Si9 Si 0.88308(6) 0.18355(4) 0.89304(4) 0.0156(2) Uani 1 1 d . .
Si10 Si 1.02083(6) 0.15042(4) 0.78363(4) 0.0159(2) Uani 1 1 d . .
Si11 Si 0.85318(6) 0.19777(5) 0.62329(4) 0.0168(2) Uani 1 1 d . .
Si12 Si 0.85498(6) 0.04906(5) 0.65339(5) 0.0208(2) Uani 1 1 d . .
N1 N 0.63144(17) 0.25544(12) 0.78677(12) 0.0144(6) Uani 1 1 d . .
N2 N 0.69531(17) 0.20834(13) 0.78524(12) 0.0138(6) Uani 1 1 d . .
N3 N 0.40428(16) 0.28574(12) 0.83143(12) 0.0136(6) Uani 1 1 d . .
N4 N 0.54331(16) 0.39692(12) 0.84885(12) 0.0144(6) Uani 1 1 d . .
N5 N 0.51187(16) 0.39101(13) 0.68958(12) 0.0162(6) Uani 1 1 d . .
N6 N 0.75829(16) 0.03720(12) 0.84211(12) 0.0140(6) Uani 1 1 d . .
N7 N 0.91012(16) 0.15359(12) 0.82160(12) 0.0144(6) Uani 1 1 d . .
N8 N 0.84310(16) 0.12248(12) 0.68115(12) 0.0144(6) Uani 1 1 d . .
C1 C 0.1991(2) 0.29684(17) 0.85621(17) 0.0240(8) Uani 1 1 d . .
H1A H 0.1465 0.3101 0.8321 0.036 Uiso 1 1 calc R U
H1B H 0.1943 0.3276 0.8859 0.036 Uiso 1 1 calc R U
H1C H 0.2007 0.2496 0.8823 0.036 Uiso 1 1 calc R U
C2 C 0.3056(2) 0.24306(18) 0.74168(17) 0.0276(9) Uani 1 1 d . .
H2A H 0.2493 0.2560 0.7217 0.041 Uiso 1 1 calc R U
H2B H 0.3092 0.1960 0.7686 0.041 Uiso 1 1 calc R U
H2C H 0.3578 0.2458 0.7066 0.041 Uiso 1 1 calc R U
C3 C 0.2855(2) 0.39201(16) 0.74281(16) 0.0236(8) Uani 1 1 d . .
H3A H 0.2307 0.3982 0.7222 0.035 Uiso 1 1 calc R U
H3B H 0.3376 0.3993 0.7082 0.035 Uiso 1 1 calc R U
H3C H 0.2773 0.4253 0.7705 0.035 Uiso 1 1 calc R U
C4 C 0.3730(2) 0.14130(16) 0.89544(16) 0.0221(8) Uani 1 1 d . .
H4A H 0.3795 0.1063 0.9367 0.033 Uiso 1 1 calc R U
H4B H 0.4112 0.1243 0.8583 0.033 Uiso 1 1 calc R U
H4C H 0.3094 0.1516 0.8878 0.033 Uiso 1 1 calc R U
C5 C 0.5250(2) 0.19478(16) 0.92707(15) 0.0183(7) Uani 1 1 d . .
H5A H 0.5224 0.1629 0.9707 0.027 Uiso 1 1 calc R U
H5B H 0.5480 0.2354 0.9293 0.027 Uiso 1 1 calc R U
H5C H 0.5657 0.1722 0.8944 0.027 Uiso 1 1 calc R U
C6 C 0.3351(2) 0.24513(17) 0.97771(16) 0.0237(8) Uani 1 1 d . .
H6A H 0.3529 0.2117 1.0176 0.036 Uiso 1 1 calc R U
H6B H 0.2714 0.2452 0.9748 0.036 Uiso 1 1 calc R U
H6C H 0.3424 0.2910 0.9799 0.036 Uiso 1 1 calc R U
C7 C 0.6537(2) 0.51338(16) 0.80999(17) 0.0241(8) Uani 1 1 d . .
H7A H 0.7168 0.5202 0.7949 0.036 Uiso 1 1 calc R U
H7B H 0.6285 0.5360 0.8467 0.036 Uiso 1 1 calc R U
H7C H 0.6178 0.5332 0.7733 0.036 Uiso 1 1 calc R U
C8 C 0.7006(2) 0.39239(16) 0.91847(16) 0.0217(8) Uani 1 1 d . .
H8A H 0.7637 0.4002 0.9092 0.033 Uiso 1 1 calc R U
H8B H 0.6989 0.3436 0.9381 0.033 Uiso 1 1 calc R U
H8C H 0.6658 0.4198 0.9495 0.033 Uiso 1 1 calc R U
C9 C 0.7327(2) 0.37933(16) 0.77685(15) 0.0208(8) Uani 1 1 d . .
H9A H 0.7878 0.4002 0.7670 0.031 Uiso 1 1 calc R U
H9B H 0.7059 0.3874 0.7361 0.031 Uiso 1 1 calc R U
H9C H 0.7484 0.3298 0.7947 0.031 Uiso 1 1 calc R U
C10 C 0.4653(2) 0.51148(16) 0.91953(16) 0.0239(8) Uani 1 1 d . .
H10A H 0.4152 0.5238 0.9532 0.036 Uiso 1 1 calc R U
H10B H 0.4581 0.5441 0.8769 0.036 Uiso 1 1 calc R U
H10C H 0.5232 0.5129 0.9330 0.036 Uiso 1 1 calc R U
C11 C 0.3439(2) 0.42793(17) 0.89825(17) 0.0236(8) Uani 1 1 d . .
H11A H 0.3028 0.4392 0.9370 0.035 Uiso 1 1 calc R U
H11B H 0.3352 0.3837 0.8925 0.035 Uiso 1 1 calc R U
H11C H 0.3305 0.4637 0.8587 0.035 Uiso 1 1 calc R U
C12 C 0.4791(2) 0.36493(16) 0.99490(15) 0.0204(8) Uani 1 1 d . .
H12A H 0.4289 0.3790 1.0277 0.031 Uiso 1 1 calc R U
H12B H 0.5368 0.3685 1.0072 0.031 Uiso 1 1 calc R U
H12C H 0.4793 0.3174 0.9936 0.031 Uiso 1 1 calc R U
C13 C 0.6241(2) 0.37090(18) 0.56196(16) 0.0281(9) Uani 1 1 d . .
H13A H 0.6320 0.3437 0.5287 0.042 Uiso 1 1 calc R U
H13B H 0.6800 0.3618 0.5820 0.042 Uiso 1 1 calc R U
H13C H 0.6108 0.4198 0.5408 0.042 Uiso 1 1 calc R U
C14 C 0.4275(2) 0.36159(18) 0.58198(17) 0.0275(8) Uani 1 1 d . .
H14A H 0.4383 0.3292 0.5532 0.041 Uiso 1 1 calc R U
H14B H 0.4193 0.4086 0.5550 0.041 Uiso 1 1 calc R U
H14C H 0.3727 0.3545 0.6139 0.041 Uiso 1 1 calc R U
C15 C 0.5520(2) 0.25181(16) 0.65924(16) 0.0236(8) Uani 1 1 d . .
H15A H 0.5481 0.2292 0.6243 0.035 Uiso 1 1 calc R U
H15B H 0.5073 0.2379 0.6978 0.035 Uiso 1 1 calc R U
H15C H 0.6131 0.2384 0.6721 0.035 Uiso 1 1 calc R U
C16 C 0.4364(2) 0.52317(16) 0.73248(16) 0.0257(8) Uani 1 1 d . .
H16A H 0.4338 0.5728 0.7162 0.039 Uiso 1 1 calc R U
H16B H 0.4675 0.5074 0.7719 0.039 Uiso 1 1 calc R U
H16C H 0.3746 0.5126 0.7440 0.039 Uiso 1 1 calc R U
C17 C 0.4342(2) 0.51986(17) 0.59565(17) 0.0323(9) Uani 1 1 d . .
H17A H 0.4279 0.5699 0.5877 0.049 Uiso 1 1 calc R U
H17B H 0.3739 0.5065 0.6064 0.049 Uiso 1 1 calc R U
H17C H 0.4664 0.5048 0.5558 0.049 Uiso 1 1 calc R U
C18 C 0.6119(2) 0.51019(18) 0.63843(18) 0.0310(9) Uani 1 1 d . .
H18A H 0.6011 0.5604 0.6257 0.046 Uiso 1 1 calc R U
H18B H 0.6440 0.4919 0.6003 0.046 Uiso 1 1 calc R U
H18C H 0.6488 0.4947 0.6747 0.046 Uiso 1 1 calc R U
C19 C 0.6585(2) -0.05454(17) 0.80031(17) 0.0258(8) Uani 1 1 d . .
H19A H 0.5997 -0.0532 0.7868 0.039 Uiso 1 1 calc R U
H19B H 0.6727 -0.0967 0.8341 0.039 Uiso 1 1 calc R U
H19C H 0.7058 -0.0537 0.7617 0.039 Uiso 1 1 calc R U
C20 C 0.5783(2) 0.00424(16) 0.91693(16) 0.0221(8) Uani 1 1 d . .
H20A H 0.5177 0.0012 0.9093 0.033 Uiso 1 1 calc R U
H20B H 0.5737 0.0414 0.9394 0.033 Uiso 1 1 calc R U
H20C H 0.6041 -0.0393 0.9446 0.033 Uiso 1 1 calc R U
C21 C 0.5895(2) 0.09417(16) 0.77867(15) 0.0205(8) Uani 1 1 d . .
H21A H 0.5379 0.0787 0.7683 0.031 Uiso 1 1 calc R U
H21B H 0.6297 0.1089 0.7376 0.031 Uiso 1 1 calc R U
H21C H 0.5671 0.1327 0.8002 0.031 Uiso 1 1 calc R U
C22 C 0.8070(2) -0.11202(16) 0.91225(18) 0.0305(9) Uani 1 1 d . .
H22A H 0.8467 -0.1412 0.9440 0.046 Uiso 1 1 calc R U
H22B H 0.8253 -0.1248 0.8694 0.046 Uiso 1 1 calc R U
H22C H 0.7440 -0.1183 0.9288 0.046 Uiso 1 1 calc R U
C23 C 0.7801(2) -0.00169(17) 0.98614(15) 0.0245(8) Uani 1 1 d . .
H23A H 0.8144 -0.0364 1.0181 0.037 Uiso 1 1 calc R U
H23B H 0.7151 -0.0034 0.9989 0.037 Uiso 1 1 calc R U
H23C H 0.7914 0.0439 0.9856 0.037 Uiso 1 1 calc R U
C24 C 0.9421(2) -0.02121(16) 0.88274(16) 0.0216(8) Uani 1 1 d . .
H24A H 0.9717 -0.0530 0.9191 0.032 Uiso 1 1 calc R U
H24B H 0.9554 0.0249 0.8777 0.032 Uiso 1 1 calc R U
H24C H 0.9650 -0.0366 0.8415 0.032 Uiso 1 1 calc R U
C25 C 0.9365(2) 0.12621(16) 0.96643(16) 0.0227(8) Uani 1 1 d . .
H25A H 0.9048 0.1398 1.0071 0.034 Uiso 1 1 calc R U
H25B H 1.0006 0.1306 0.9610 0.034 Uiso 1 1 calc R U
H25C H 0.9317 0.0785 0.9693 0.034 Uiso 1 1 calc R U
C26 C 0.9194(2) 0.26839(15) 0.88305(16) 0.0201(8) Uani 1 1 d . .
H26A H 0.8957 0.2859 0.9231 0.030 Uiso 1 1 calc R U
H26B H 0.8956 0.3011 0.8447 0.030 Uiso 1 1 calc R U
H26C H 0.9859 0.2625 0.8761 0.030 Uiso 1 1 calc R U
C27 C 0.7584(2) 0.19660(16) 0.92243(15) 0.0199(8) Uani 1 1 d . .
H27A H 0.7474 0.2072 0.9663 0.030 Uiso 1 1 calc R U
H27B H 0.7347 0.1547 0.9253 0.030 Uiso 1 1 calc R U
H27C H 0.7277 0.2348 0.8911 0.030 Uiso 1 1 calc R U
C28 C 1.0566(2) 0.08507(16) 0.73220(16) 0.0224(8) Uani 1 1 d . .
H28A H 1.1177 0.0891 0.7083 0.034 Uiso 1 1 calc R U
H28B H 1.0140 0.0928 0.7003 0.034 Uiso 1 1 calc R U
H28C H 1.0569 0.0390 0.7610 0.034 Uiso 1 1 calc R U
C29 C 1.0446(2) 0.23498(16) 0.72933(16) 0.0236(8) Uani 1 1 d . .
H29A H 1.1057 0.2289 0.7045 0.035 Uiso 1 1 calc R U
H29B H 1.0405 0.2678 0.7569 0.035 Uiso 1 1 calc R U
H29C H 0.9999 0.2525 0.6983 0.035 Uiso 1 1 calc R U
C30 C 1.1081(2) 0.12652(17) 0.84191(16) 0.0225(8) Uani 1 1 d . .
H30A H 1.1691 0.1226 0.8165 0.034 Uiso 1 1 calc R U
H30B H 1.1005 0.0824 0.8726 0.034 Uiso 1 1 calc R U
H30C H 1.1004 0.1620 0.8670 0.034 Uiso 1 1 calc R U
C31 C 0.9716(2) 0.20375(17) 0.57853(16) 0.0234(8) Uani 1 1 d . .
H31A H 0.9737 0.2506 0.5523 0.035 Uiso 1 1 calc R U
H31B H 0.9882 0.1718 0.5491 0.035 Uiso 1 1 calc R U
H31C H 1.0144 0.1919 0.6109 0.035 Uiso 1 1 calc R U
C32 C 0.7841(2) 0.21105(17) 0.55467(15) 0.0250(8) Uani 1 1 d . .
H32A H 0.7914 0.2549 0.5234 0.037 Uiso 1 1 calc R U
H32B H 0.7199 0.2116 0.5732 0.037 Uiso 1 1 calc R U
H32C H 0.8048 0.1736 0.5315 0.037 Uiso 1 1 calc R U
C33 C 0.8203(2) 0.27452(15) 0.65974(15) 0.0196(8) Uani 1 1 d . .
H33A H 0.8404 0.3143 0.6274 0.029 Uiso 1 1 calc R U
H33B H 0.8490 0.2661 0.6998 0.029 Uiso 1 1 calc R U
H33C H 0.7541 0.2836 0.6712 0.029 Uiso 1 1 calc R U
C34 C 0.8963(2) -0.03045(16) 0.71423(17) 0.0293(9) Uani 1 1 d . .
H34A H 0.8957 -0.0707 0.6974 0.044 Uiso 1 1 calc R U
H34B H 0.8564 -0.0327 0.7567 0.044 Uiso 1 1 calc R U
H34C H 0.9583 -0.0297 0.7206 0.044 Uiso 1 1 calc R U
C35 C 0.7473(2) 0.03711(19) 0.62996(18) 0.0340(10) Uani 1 1 d . .
H35A H 0.7558 -0.0081 0.6198 0.051 Uiso 1 1 calc R U
H35B H 0.7316 0.0729 0.5909 0.051 Uiso 1 1 calc R U
H35C H 0.6982 0.0402 0.6669 0.051 Uiso 1 1 calc R U
C36 C 0.9412(2) 0.04322(18) 0.57731(17) 0.0319(9) Uani 1 1 d . .
H36A H 0.9439 -0.0006 0.5657 0.048 Uiso 1 1 calc R U
H36B H 1.0011 0.0462 0.5864 0.048 Uiso 1 1 calc R U
H36C H 0.9235 0.0811 0.5403 0.048 Uiso 1 1 calc R U
K1 K 0.38738(5) 0.86431(3) 0.71861(3) 0.01814(16) Uani 1 1 d . .
O1 O 0.52885(16) 0.74793(11) 0.71932(11) 0.0305(6) Uani 1 1 d . .
O2 O 0.45390(15) 0.79520(11) 0.83669(11) 0.0249(6) Uani 1 1 d . .
O3 O 0.47544(14) 0.94315(11) 0.60094(11) 0.0235(5) Uani 1 1 d . .
O4 O 0.42752(15) 0.99059(10) 0.71996(10) 0.0212(5) Uani 1 1 d . .
O5 O 0.26126(15) 0.82189(12) 0.65831(11) 0.0281(6) Uani 1 1 d . .
O6 O 0.20208(15) 0.88589(11) 0.76593(11) 0.0243(5) Uani 1 1 d . .
N9 N 0.45267(19) 0.80459(14) 0.59423(14) 0.0266(7) Uani 1 1 d . .
N10 N 0.32266(17) 0.92191(13) 0.84017(13) 0.0195(6) Uani 1 1 d . .
C37 C 0.5301(3) 0.74873(18) 0.60620(18) 0.0360(10) Uani 1 1 d . .
H37A H 0.5867 0.7685 0.5963 0.043 Uiso 1 1 calc R U
H37B H 0.5347 0.7183 0.5756 0.043 Uiso 1 1 calc R U
C38 C 0.5219(3) 0.70687(18) 0.67623(19) 0.0384(10) Uani 1 1 d . .
H38A H 0.4627 0.6906 0.6882 0.046 Uiso 1 1 calc R U
H38B H 0.5707 0.6663 0.6805 0.046 Uiso 1 1 calc R U
C39 C 0.5382(3) 0.70807(19) 0.78463(18) 0.0435(11) Uani 1 1 d . .
H39A H 0.5948 0.6740 0.7839 0.052 Uiso 1 1 calc R U
H39B H 0.4864 0.6830 0.8020 0.052 Uiso 1 1 calc R U
C40 C 0.5410(3) 0.75386(19) 0.82806(18) 0.0391(11) Uani 1 1 d . .
H40A H 0.5572 0.7262 0.8716 0.047 Uiso 1 1 calc R U
H40B H 0.5875 0.7834 0.8077 0.047 Uiso 1 1 calc R U
C41 C 0.4501(2) 0.83471(18) 0.88422(17) 0.0290(9) Uani 1 1 d . .
H41A H 0.4914 0.8689 0.8668 0.035 Uiso 1 1 calc R U
H41B H 0.4698 0.8043 0.9257 0.035 Uiso 1 1 calc R U
C42 C 0.3543(2) 0.87063(17) 0.89795(16) 0.0259(8) Uani 1 1 d . .
H42A H 0.3134 0.8360 0.9128 0.031 Uiso 1 1 calc R U
H42B H 0.3501 0.8936 0.9346 0.031 Uiso 1 1 calc R U
C43 C 0.4799(2) 0.86017(18) 0.53892(16) 0.0281(9) Uani 1 1 d . .
H43A H 0.4246 0.8890 0.5218 0.034 Uiso 1 1 calc R U
H43B H 0.5167 0.8398 0.5027 0.034 Uiso 1 1 calc R U
C44 C 0.5335(2) 0.90523(18) 0.55698(17) 0.0284(9) Uani 1 1 d . .
H44A H 0.5856 0.8767 0.5787 0.034 Uiso 1 1 calc R U
H44B H 0.5575 0.9370 0.5165 0.034 Uiso 1 1 calc R U
C45 C 0.5216(2) 0.98887(17) 0.61786(17) 0.0255(8) Uani 1 1 d . .
H45A H 0.5496 1.0179 0.5771 0.031 Uiso 1 1 calc R U
H45B H 0.5704 0.9624 0.6441 0.031 Uiso 1 1 calc R U
C46 C 0.4550(2) 1.03289(17) 0.65730(16) 0.0256(8) Uani 1 1 d . .
H46A H 0.4835 1.0699 0.6634 0.031 Uiso 1 1 calc R U
H46B H 0.4017 1.0542 0.6339 0.031 Uiso 1 1 calc R U
C47 C 0.3623(2) 1.02756(17) 0.76162(17) 0.0249(8) Uani 1 1 d . .
H47A H 0.3018 1.0363 0.7470 0.030 Uiso 1 1 calc R U
H47B H 0.3799 1.0723 0.7591 0.030 Uiso 1 1 calc R U
C48 C 0.3590(2) 0.98545(17) 0.83113(16) 0.0246(8) Uani 1 1 d . .
H48A H 0.4211 0.9736 0.8435 0.029 Uiso 1 1 calc R U
H48B H 0.3207 1.0132 0.8614 0.029 Uiso 1 1 calc R U
C49 C 0.3767(3) 0.7788(2) 0.57989(18) 0.0356(10) Uani 1 1 d . .
H49A H 0.3729 0.7327 0.6091 0.043 Uiso 1 1 calc R U
H49B H 0.3894 0.7737 0.5335 0.043 Uiso 1 1 calc R U
C50 C 0.2871(3) 0.8244(2) 0.58948(17) 0.0356(10) Uani 1 1 d . .
H50A H 0.2920 0.8720 0.5650 0.043 Uiso 1 1 calc R U
H50B H 0.2407 0.8088 0.5722 0.043 Uiso 1 1 calc R U
C51 C 0.1713(2) 0.8571(2) 0.67207(18) 0.0348(10) Uani 1 1 d . .
H51A H 0.1283 0.8377 0.6550 0.042 Uiso 1 1 calc R U
H51B H 0.1676 0.9063 0.6497 0.042 Uiso 1 1 calc R U
C52 C 0.1467(2) 0.84967(19) 0.74506(17) 0.0284(9) Uani 1 1 d . .
H52A H 0.0818 0.8687 0.7557 0.034 Uiso 1 1 calc R U
H52B H 0.1569 0.8006 0.7681 0.034 Uiso 1 1 calc R U
C53 C 0.1801(2) 0.88413(18) 0.83491(16) 0.0260(8) Uani 1 1 d . .
H53A H 0.2031 0.8381 0.8610 0.031 Uiso 1 1 calc R U
H53B H 0.1134 0.8937 0.8470 0.031 Uiso 1 1 calc R U
C54 C 0.2229(2) 0.93719(17) 0.84985(17) 0.0237(8) Uani 1 1 d . .
H54A H 0.2030 0.9823 0.8208 0.028 Uiso 1 1 calc R U
H54B H 0.2013 0.9405 0.8964 0.028 Uiso 1 1 calc R U
K2 K 0.92840(5) 0.62416(4) 0.74348(4) 0.02189(17) Uani 1 1 d . .
O7 O 1.11119(15) 0.59224(12) 0.76103(12) 0.0307(6) Uani 1 1 d . .
O8 O 1.04946(15) 0.71688(12) 0.67102(11) 0.0285(6) Uani 1 1 d . .
O9 O 0.91954(16) 0.49500(11) 0.72864(12) 0.0284(6) Uani 1 1 d . .
O10 O 0.86915(16) 0.61174(12) 0.62754(12) 0.0289(6) Uani 1 1 d . .
O11 O 0.85674(15) 0.61035(11) 0.87827(11) 0.0254(6) Uani 1 1 d . .
O12 O 0.78405(15) 0.72455(11) 0.78306(11) 0.0244(5) Uani 1 1 d . .
N11 N 0.99565(19) 0.49838(13) 0.84727(15) 0.0268(7) Uani 1 1 d . .
N12 N 0.85965(18) 0.75276(14) 0.63991(14) 0.0241(7) Uani 1 1 d . .
C55 C 1.0948(2) 0.48890(17) 0.8417(2) 0.0344(10) Uani 1 1 d . .
H55A H 1.1220 0.4636 0.8067 0.041 Uiso 1 1 calc R U
H55B H 1.1142 0.4606 0.8841 0.041 Uiso 1 1 calc R U
C56 C 1.1299(2) 0.55574(17) 0.82541(19) 0.0328(9) Uani 1 1 d . .
H56A H 1.0999 0.5831 0.8583 0.039 Uiso 1 1 calc R U
H56B H 1.1962 0.5469 0.8268 0.039 Uiso 1 1 calc R U
C57 C 1.1623(2) 0.64648(19) 0.73482(19) 0.0346(10) Uani 1 1 d . .
H57A H 1.2280 0.6281 0.7332 0.041 Uiso 1 1 calc R U
H57B H 1.1466 0.6799 0.7634 0.041 Uiso 1 1 calc R U
C58 C 1.1404(2) 0.6806(2) 0.66682(19) 0.0385(10) Uani 1 1 d . .
H58A H 1.1830 0.7129 0.6445 0.046 Uiso 1 1 calc R U
H58B H 1.1471 0.6458 0.6404 0.046 Uiso 1 1 calc R U
C59 C 1.0251(2) 0.75181(19) 0.60726(17) 0.0313(9) Uani 1 1 d . .
H59A H 1.0241 0.7182 0.5811 0.038 Uiso 1 1 calc R U
H59B H 1.0701 0.7815 0.5830 0.038 Uiso 1 1 calc R U
C60 C 0.9320(2) 0.79486(17) 0.61659(17) 0.0271(8) Uani 1 1 d . .
H60A H 0.9310 0.8224 0.6491 0.033 Uiso 1 1 calc R U
H60B H 0.9201 0.8270 0.5739 0.033 Uiso 1 1 calc R U
C61 C 0.9676(2) 0.43988(17) 0.83336(18) 0.0295(9) Uani 1 1 d . .
H61A H 0.9026 0.4398 0.8512 0.035 Uiso 1 1 calc R U
H61B H 1.0025 0.3971 0.8572 0.035 Uiso 1 1 calc R U
C62 C 0.9806(2) 0.43947(18) 0.76136(19) 0.0336(10) Uani 1 1 d . .
H62A H 1.0440 0.4442 0.7416 0.040 Uiso 1 1 calc R U
H62B H 0.9687 0.3955 0.7560 0.040 Uiso 1 1 calc R U
C63 C 0.9178(3) 0.49149(18) 0.66258(18) 0.0354(10) Uani 1 1 d . .
H63A H 0.9056 0.4460 0.6620 0.042 Uiso 1 1 calc R U
H63B H 0.9774 0.4979 0.6356 0.042 Uiso 1 1 calc R U
C64 C 0.8450(3) 0.54645(19) 0.63443(19) 0.0370(10) Uani 1 1 d . .
H64A H 0.8372 0.5408 0.5906 0.044 Uiso 1 1 calc R U
H64B H 0.7867 0.5429 0.6641 0.044 Uiso 1 1 calc R U
C65 C 0.7995(2) 0.66590(19) 0.60512(19) 0.0347(10) Uani 1 1 d . .
H65A H 0.7480 0.6690 0.6412 0.042 Uiso 1 1 calc R U
H65B H 0.7771 0.6570 0.5674 0.042 Uiso 1 1 calc R U
C66 C 0.8365(2) 0.73176(18) 0.58389(17) 0.0286(9) Uani 1 1 d . .
H66A H 0.8916 0.7264 0.5510 0.034 Uiso 1 1 calc R U
H66B H 0.7910 0.7684 0.5620 0.034 Uiso 1 1 calc R U
C67 C 0.9555(2) 0.50688(18) 0.91398(18) 0.0309(9) Uani 1 1 d . .
H67A H 0.9922 0.5334 0.9289 0.037 Uiso 1 1 calc R U
H67B H 0.9585 0.4611 0.9447 0.037 Uiso 1 1 calc R U
C68 C 0.8588(2) 0.54262(17) 0.91836(18) 0.0312(9) Uani 1 1 d . .
H68A H 0.8212 0.5176 0.9025 0.037 Uiso 1 1 calc R U
H68B H 0.8343 0.5442 0.9649 0.037 Uiso 1 1 calc R U
C69 C 0.7734(2) 0.65378(17) 0.89159(17) 0.0285(9) Uani 1 1 d . .
H69A H 0.7609 0.6542 0.9393 0.034 Uiso 1 1 calc R U
H69B H 0.7230 0.6368 0.8803 0.034 Uiso 1 1 calc R U
C70 C 0.7801(2) 0.72410(17) 0.85097(17) 0.0287(9) Uani 1 1 d . .
H70A H 0.7267 0.7568 0.8646 0.034 Uiso 1 1 calc R U
H70B H 0.8354 0.7385 0.8578 0.034 Uiso 1 1 calc R U
C71 C 0.7861(3) 0.79178(17) 0.74200(17) 0.0334(9) Uani 1 1 d . .
H71A H 0.8436 0.8069 0.7431 0.040 Uiso 1 1 calc R U
H71B H 0.7350 0.8246 0.7585 0.040 Uiso 1 1 calc R U
C72 C 0.7787(2) 0.79027(18) 0.67252(17) 0.0324(9) Uani 1 1 d . .
H72A H 0.7256 0.7688 0.6733 0.039 Uiso 1 1 calc R U
H72B H 0.7674 0.8380 0.6460 0.039 Uiso 1 1 calc R U
O13 O 0.72188(16) 0.87566(12) 0.45063(13) 0.0383(7) Uani 1 1 d . .
C73 C 0.7587(3) 0.9679(2) 0.4805(2) 0.0666(15) Uani 1 1 d . .
H73A H 0.8032 0.9988 0.4718 0.100 Uiso 1 1 calc R U
H73B H 0.7588 0.9396 0.5258 0.100 Uiso 1 1 calc R U
H73C H 0.6981 0.9949 0.4756 0.100 Uiso 1 1 calc R U
C74 C 0.7819(3) 0.9252(2) 0.4351(2) 0.0595(13) Uani 1 1 d . .
H74A H 0.8453 0.9012 0.4370 0.071 Uiso 1 1 calc R U
H74B H 0.7777 0.9534 0.3896 0.071 Uiso 1 1 calc R U
C75 C 0.7522(2) 0.82780(19) 0.41055(19) 0.0358(10) Uani 1 1 d . .
H75A H 0.8152 0.8053 0.4169 0.043 Uiso 1 1 calc R U
H75B H 0.7518 0.8516 0.3633 0.043 Uiso 1 1 calc R U
C76 C 0.6920(3) 0.77562(19) 0.42870(18) 0.0345(9) Uani 1 1 d . .
H76A H 0.7156 0.7405 0.4030 0.052 Uiso 1 1 calc R U
H76B H 0.6307 0.7976 0.4190 0.052 Uiso 1 1 calc R U
H76C H 0.6897 0.7542 0.4761 0.052 Uiso 1 1 calc R U
O14 O 1.12074(15) 0.47262(12) 0.54545(12) 0.0299(6) Uani 1 1 d . .
C77 C 1.0803(3) 0.3640(2) 0.5594(2) 0.0464(11) Uani 1 1 d . .
H77A H 1.1027 0.3145 0.5706 0.070 Uiso 1 1 calc R U
H77B H 1.0695 0.3781 0.5130 0.070 Uiso 1 1 calc R U
H77C H 1.0234 0.3747 0.5881 0.070 Uiso 1 1 calc R U
C78 C 1.1495(3) 0.40173(18) 0.5691(2) 0.0398(10) Uani 1 1 d . .
H78A H 1.1557 0.3918 0.6167 0.048 Uiso 1 1 calc R U
H78B H 1.2093 0.3868 0.5446 0.048 Uiso 1 1 calc R U
C79 C 1.1820(3) 0.51299(19) 0.5518(2) 0.0394(10) Uani 1 1 d . .
H79A H 1.2428 0.4990 0.5281 0.047 Uiso 1 1 calc R U
H79B H 1.1877 0.5067 0.5992 0.047 Uiso 1 1 calc R U
C80 C 1.1467(3) 0.5862(2) 0.5230(2) 0.0538(13) Uani 1 1 d . .
H80A H 1.1881 0.6152 0.5274 0.081 Uiso 1 1 calc R U
H80B H 1.0864 0.5995 0.5467 0.081 Uiso 1 1 calc R U
H80C H 1.1422 0.5920 0.4760 0.081 Uiso 1 1 calc R U
O15 O 0.1183(2) 0.71135(14) 0.88540(13) 0.0467(7) Uani 1 1 d . .
C81 C 0.2730(3) 0.6734(2) 0.8883(2) 0.0600(14) Uani 1 1 d . .
H81A H 0.3198 0.6586 0.9177 0.090 Uiso 1 1 calc R U
H81B H 0.2869 0.7140 0.8541 0.090 Uiso 1 1 calc R U
H81C H 0.2716 0.6362 0.8671 0.090 Uiso 1 1 calc R U
C82 C 0.1825(3) 0.6905(2) 0.9276(2) 0.0579(13) Uani 1 1 d . .
H82A H 0.1679 0.6498 0.9622 0.069 Uiso 1 1 calc R U
H82B H 0.1835 0.7277 0.9496 0.069 Uiso 1 1 calc R U
C83 C 0.0283(3) 0.7442(2) 0.9135(2) 0.0590(14) Uani 1 1 d . .
H83A H 0.0375 0.7807 0.9335 0.071 Uiso 1 1 calc R U
H83B H -0.0078 0.7666 0.8767 0.071 Uiso 1 1 calc R U
C84 C -0.0240(3) 0.6984(2) 0.9630(2) 0.0611(13) Uani 1 1 d . .
H84A H -0.0828 0.7241 0.9776 0.092 Uiso 1 1 calc R U
H84B H 0.0092 0.6780 1.0011 0.092 Uiso 1 1 calc R U
H84C H -0.0336 0.6619 0.9439 0.092 Uiso 1 1 calc R U

loop_
_atom_site_aniso_label
_atom_site_aniso_U_11
_atom_site_aniso_U_22
_atom_site_aniso_U_33
_atom_site_aniso_U_23
_atom_site_aniso_U_13
_atom_site_aniso_U_12
Sc1 0.0096(3) 0.0129(3) 0.0123(3) -0.0020(2) -0.0009(2) -0.0024(2)
Sc2 0.0103(3) 0.0127(3) 0.0118(3) -0.0029(2) -0.0007(2) -0.0022(2)
Si1 0.0114(5) 0.0216(5) 0.0207(5) -0.0071(4) -0.0006(4) -0.0037(4)
Si2 0.0136(5) 0.0179(5) 0.0157(5) -0.0048(4) 0.0020(4) -0.0055(4)
Si3 0.0158(5) 0.0142(5) 0.0187(5) -0.0041(4) -0.0023(4) -0.0031(4)
Si4 0.0180(5) 0.0156(5) 0.0168(5) -0.0056(4) -0.0010(4) -0.0027(4)
Si5 0.0156(5) 0.0248(5) 0.0141(5) -0.0022(4) -0.0030(4) -0.0020(4)
Si6 0.0201(5) 0.0191(5) 0.0183(5) 0.0023(4) -0.0052(4) -0.0034(4)
Si7 0.0162(5) 0.0151(5) 0.0174(5) -0.0045(4) 0.0010(4) -0.0050(4)
Si8 0.0194(5) 0.0127(5) 0.0176(5) -0.0008(4) -0.0020(4) -0.0019(4)
Si9 0.0147(5) 0.0174(5) 0.0153(5) -0.0034(4) -0.0028(4) -0.0039(4)
Si10 0.0115(5) 0.0186(5) 0.0177(5) -0.0034(4) -0.0024(4) -0.0034(4)
Si11 0.0141(5) 0.0235(5) 0.0124(5) -0.0040(4) -0.0008(4) -0.0028(4)
Si12 0.0205(5) 0.0252(5) 0.0192(5) -0.0117(4) 0.0037(4) -0.0069(4)
N1 0.0122(14) 0.0156(14) 0.0143(15) -0.0015(11) -0.0007(11) -0.0030(12)
N2 0.0154(14) 0.0162(14) 0.0100(14) -0.0033(11) -0.0004(11) -0.0041(12)
N3 0.0072(13) 0.0190(14) 0.0149(14) -0.0053(12) 0.0014(11) -0.0036(11)
N4 0.0170(14) 0.0125(14) 0.0141(14) -0.0035(11) -0.0014(12) -0.0033(11)
N5 0.0125(14) 0.0204(15) 0.0150(15) -0.0026(12) -0.0022(11) -0.0028(11)
N6 0.0142(14) 0.0136(14) 0.0133(14) -0.0024(11) 0.0004(11) -0.0032(11)
N7 0.0116(14) 0.0151(14) 0.0162(15) -0.0031(11) -0.0027(11) -0.0017(11)
N8 0.0125(14) 0.0193(14) 0.0118(14) -0.0054(11) 0.0004(11) -0.0033(11)
C1 0.0151(18) 0.026(2) 0.031(2) -0.0068(16) -0.0020(16) -0.0028(15)
C2 0.0202(19) 0.039(2) 0.029(2) -0.0141(18) -0.0054(16) -0.0077(16)
C3 0.0144(18) 0.033(2) 0.0222(19) -0.0044(16) -0.0033(15) -0.0025(15)
C4 0.0227(19) 0.0214(19) 0.0229(19) -0.0060(15) -0.0004(15) -0.0066(15)
C5 0.0183(18) 0.0224(18) 0.0137(17) -0.0033(14) 0.0009(14) -0.0060(14)
C6 0.0227(19) 0.028(2) 0.0210(19) -0.0073(16) 0.0067(15) -0.0108(16)
C7 0.025(2) 0.0212(19) 0.029(2) -0.0048(16) -0.0046(16) -0.0093(15)
C8 0.0166(18) 0.0231(19) 0.029(2) -0.0105(16) -0.0044(15) -0.0040(15)
C9 0.0172(18) 0.0262(19) 0.0199(19) -0.0036(15) -0.0016(15) -0.0084(15)
C10 0.028(2) 0.0231(19) 0.023(2) -0.0113(16) -0.0014(16) -0.0024(16)
C11 0.0198(19) 0.0253(19) 0.025(2) -0.0102(16) 0.0008(15) -0.0010(15)
C12 0.0212(19) 0.0232(19) 0.0173(18) -0.0080(15) 0.0014(15) -0.0039(15)
C13 0.027(2) 0.033(2) 0.019(2) -0.0010(16) -0.0031(16) -0.0008(17)
C14 0.028(2) 0.035(2) 0.022(2) -0.0057(17) -0.0086(16) -0.0048(17)
C15 0.023(2) 0.029(2) 0.0193(19) -0.0070(16) -0.0039(15) -0.0024(16)
C16 0.028(2) 0.0169(18) 0.030(2) 0.0000(16) -0.0072(17) -0.0026(15)
C17 0.040(2) 0.024(2) 0.029(2) 0.0011(17) -0.0115(18) 0.0009(17)
C18 0.032(2) 0.026(2) 0.033(2) -0.0008(17) -0.0006(18) -0.0119(17)
C19 0.024(2) 0.028(2) 0.029(2) -0.0116(17) 0.0038(16) -0.0122(16)
C20 0.0167(18) 0.0231(19) 0.024(2) -0.0030(15) -0.0010(15) -0.0031(15)
C21 0.0208(19) 0.0246(19) 0.0171(18) -0.0042(15) 0.0001(15) -0.0094(15)
C22 0.035(2) 0.0205(19) 0.031(2) 0.0015(17) -0.0049(18) -0.0025(16)
C23 0.028(2) 0.0245(19) 0.0193(19) 0.0012(15) -0.0043(16) -0.0063(16)
C24 0.0230(19) 0.0164(18) 0.0202(19) 0.0001(15) -0.0018(15) 0.0016(14)
C25 0.0213(19) 0.0250(19) 0.0209(19) -0.0017(15) -0.0060(15) -0.0030(15)
C26 0.0169(18) 0.0217(18) 0.0236(19) -0.0091(15) -0.0016(15) -0.0038(14)
C27 0.0221(19) 0.0240(19) 0.0158(18) -0.0066(15) -0.0030(15) -0.0054(15)
C28 0.0129(18) 0.029(2) 0.0222(19) -0.0036(16) 0.0005(15) -0.0023(15)
C29 0.0176(19) 0.030(2) 0.025(2) -0.0050(16) -0.0015(15) -0.0092(15)
C30 0.0141(18) 0.0248(19) 0.028(2) -0.0072(16) -0.0037(15) 0.0010(15)
C31 0.024(2) 0.0259(19) 0.0174(19) -0.0005(15) 0.0027(15) -0.0077(16)
C32 0.025(2) 0.032(2) 0.0167(19) -0.0061(16) -0.0023(16) -0.0010(16)
C33 0.0179(18) 0.0211(18) 0.0169(18) 0.0021(14) -0.0015(14) -0.0057(14)
C34 0.034(2) 0.022(2) 0.035(2) -0.0153(17) 0.0013(18) -0.0037(16)
C35 0.038(2) 0.044(2) 0.032(2) -0.0233(19) -0.0007(18) -0.0174(19)
C36 0.036(2) 0.033(2) 0.029(2) -0.0195(18) 0.0067(18) -0.0060(18)
K1 0.0160(4) 0.0194(4) 0.0192(4) -0.0051(3) -0.0011(3) -0.0039(3)
O1 0.0393(16) 0.0200(13) 0.0255(14) -0.0043(11) 0.0026(12) 0.0023(11)
O2 0.0223(13) 0.0255(13) 0.0220(13) -0.0027(11) -0.0033(11) 0.0038(11)
O3 0.0206(13) 0.0288(14) 0.0246(13) -0.0119(11) 0.0046(11) -0.0114(11)
O4 0.0257(13) 0.0170(12) 0.0181(13) -0.0025(10) 0.0020(10) -0.0040(10)
O5 0.0206(14) 0.0472(16) 0.0230(14) -0.0146(12) -0.0045(11) -0.0107(12)
O6 0.0199(13) 0.0323(14) 0.0251(14) -0.0120(11) -0.0020(11) -0.0084(11)
N9 0.0282(17) 0.0311(17) 0.0218(17) -0.0093(14) 0.0043(14) -0.0110(14)
N10 0.0202(16) 0.0197(15) 0.0193(16) -0.0058(12) -0.0010(12) -0.0049(12)
C37 0.040(2) 0.030(2) 0.036(2) -0.0179(19) 0.0082(19) 0.0003(18)
C38 0.047(3) 0.022(2) 0.042(3) -0.0111(19) 0.007(2) -0.0022(18)
C39 0.048(3) 0.029(2) 0.032(2) 0.0043(19) 0.007(2) 0.0175(19)
C40 0.034(2) 0.043(2) 0.026(2) 0.0013(19) -0.0037(18) 0.0163(19)
C41 0.032(2) 0.033(2) 0.022(2) -0.0039(17) -0.0117(17) -0.0040(17)
C42 0.030(2) 0.031(2) 0.0160(19) -0.0064(16) 0.0002(16) -0.0043(17)
C43 0.032(2) 0.038(2) 0.0166(19) -0.0109(17) 0.0059(16) -0.0111(18)
C44 0.024(2) 0.034(2) 0.025(2) -0.0066(17) 0.0057(16) -0.0092(17)
C45 0.025(2) 0.032(2) 0.021(2) -0.0014(16) -0.0009(16) -0.0155(17)
C46 0.035(2) 0.0224(19) 0.021(2) 0.0002(16) -0.0068(17) -0.0122(16)
C47 0.022(2) 0.0213(19) 0.033(2) -0.0096(16) -0.0022(16) -0.0044(15)
C48 0.028(2) 0.026(2) 0.023(2) -0.0121(16) -0.0010(16) -0.0052(16)
C49 0.045(3) 0.047(2) 0.026(2) -0.0217(19) 0.0063(19) -0.024(2)
C50 0.040(2) 0.057(3) 0.020(2) -0.0123(19) -0.0032(18) -0.029(2)
C51 0.024(2) 0.051(3) 0.038(2) -0.015(2) -0.0125(18) -0.0110(19)
C52 0.0135(18) 0.039(2) 0.037(2) -0.0152(19) -0.0016(16) -0.0084(16)
C53 0.0156(18) 0.036(2) 0.023(2) -0.0085(17) 0.0044(15) -0.0020(16)
C54 0.0208(19) 0.0253(19) 0.025(2) -0.0123(16) 0.0027(16) -0.0009(15)
K2 0.0191(4) 0.0197(4) 0.0271(4) -0.0088(3) 0.0015(3) -0.0038(3)
O7 0.0226(14) 0.0268(14) 0.0424(16) -0.0031(12) -0.0047(12) -0.0095(11)
O8 0.0240(14) 0.0337(15) 0.0271(15) -0.0065(12) 0.0021(11) -0.0088(11)
O9 0.0309(15) 0.0246(14) 0.0326(15) -0.0173(12) 0.0061(12) -0.0066(11)
O10 0.0275(14) 0.0291(14) 0.0349(15) -0.0106(12) -0.0011(12) -0.0141(12)
O11 0.0252(14) 0.0211(13) 0.0255(14) -0.0052(11) 0.0022(11) 0.0008(10)
O12 0.0308(14) 0.0212(13) 0.0200(13) -0.0086(11) 0.0011(11) -0.0009(11)
N11 0.0222(17) 0.0175(15) 0.0384(19) -0.0080(14) 0.0007(14) -0.0006(13)
N12 0.0232(16) 0.0268(16) 0.0231(17) -0.0086(13) 0.0003(13) -0.0053(13)
C55 0.024(2) 0.023(2) 0.051(3) -0.0047(19) -0.0056(19) 0.0022(16)
C56 0.023(2) 0.025(2) 0.050(3) -0.0034(19) -0.0122(19) -0.0013(16)
C57 0.020(2) 0.039(2) 0.046(3) -0.007(2) -0.0042(18) -0.0116(18)
C58 0.022(2) 0.044(2) 0.044(3) -0.006(2) 0.0057(19) -0.0076(18)
C59 0.030(2) 0.041(2) 0.026(2) -0.0064(18) 0.0008(17) -0.0176(18)
C60 0.035(2) 0.027(2) 0.021(2) -0.0050(16) -0.0050(17) -0.0100(17)
C61 0.025(2) 0.0175(19) 0.042(2) -0.0050(17) 0.0023(18) -0.0030(16)
C62 0.027(2) 0.021(2) 0.053(3) -0.0150(19) 0.0073(19) -0.0058(17)
C63 0.045(3) 0.030(2) 0.036(2) -0.0171(19) 0.014(2) -0.0211(19)
C64 0.049(3) 0.044(3) 0.028(2) -0.0161(19) 0.005(2) -0.031(2)
C65 0.029(2) 0.049(3) 0.032(2) -0.013(2) -0.0018(18) -0.017(2)
C66 0.026(2) 0.036(2) 0.024(2) -0.0076(17) -0.0046(17) -0.0040(17)
C67 0.032(2) 0.025(2) 0.031(2) -0.0013(17) -0.0037(18) -0.0021(17)
C68 0.035(2) 0.022(2) 0.029(2) 0.0009(17) 0.0044(18) -0.0045(17)
C69 0.024(2) 0.028(2) 0.027(2) -0.0073(17) 0.0059(16) 0.0012(16)
C70 0.029(2) 0.028(2) 0.028(2) -0.0160(17) -0.0005(17) 0.0061(16)
C71 0.040(2) 0.022(2) 0.032(2) -0.0066(17) 0.0060(19) 0.0004(17)
C72 0.034(2) 0.026(2) 0.030(2) -0.0005(17) -0.0015(18) 0.0017(17)
O13 0.0316(16) 0.0355(16) 0.0553(19) -0.0246(14) 0.0004(14) -0.0103(13)
C73 0.056(3) 0.075(4) 0.080(4) -0.037(3) 0.004(3) -0.023(3)
C74 0.045(3) 0.071(3) 0.074(4) -0.037(3) 0.007(3) -0.022(3)
C75 0.026(2) 0.040(2) 0.038(2) -0.010(2) 0.0011(18) -0.0006(18)
C76 0.038(2) 0.039(2) 0.029(2) -0.0148(19) -0.0024(18) -0.0034(19)
O14 0.0253(14) 0.0245(14) 0.0405(16) -0.0061(12) -0.0066(12) -0.0055(11)
C77 0.053(3) 0.038(2) 0.049(3) -0.016(2) 0.010(2) -0.019(2)
C78 0.046(3) 0.028(2) 0.043(3) -0.0087(19) -0.010(2) 0.0036(19)
C79 0.034(2) 0.043(3) 0.045(3) -0.012(2) -0.003(2) -0.015(2)
C80 0.062(3) 0.037(3) 0.062(3) -0.011(2) 0.006(3) -0.022(2)
O15 0.059(2) 0.0516(19) 0.0337(17) -0.0138(14) -0.0085(15) -0.0124(15)
C81 0.051(3) 0.052(3) 0.083(4) -0.018(3) -0.042(3) 0.010(2)
C82 0.079(4) 0.049(3) 0.048(3) -0.002(2) -0.026(3) -0.011(3)
C83 0.057(3) 0.054(3) 0.055(3) -0.017(3) 0.017(3) 0.001(3)
C84 0.058(3) 0.059(3) 0.068(4) -0.016(3) -0.010(3) -0.012(3)

loop_
_atom_type_symbol
_atom_type_description
_atom_type_scat_dispersion_real
_atom_type_scat_dispersion_imag
_atom_type_scat_source
C C 0.0033 0.0016 'International Tables Vol C Tables 4.2.6.8 and 6.1.1.4'
H H 0.0000 0.0000 'International Tables Vol C Tables 4.2.6.8 and 6.1.1.4'
N N 0.0061 0.0033 'International Tables Vol C Tables 4.2.6.8 and 6.1.1.4'
O O 0.0106 0.0060 'International Tables Vol C Tables 4.2.6.8 and 6.1.1.4'
Si Si 0.0817 0.0704 'International Tables Vol C Tables 4.2.6.8 and 6.1.1.4'
K K 0.2009 0.2494 'International Tables Vol C Tables 4.2.6.8 and 6.1.1.4'
Sc Sc 0.2519 0.3716 'International Tables Vol C Tables 4.2.6.8 and 6.1.1.4'

loop_
_geom_angle_atom_site_label_1
_geom_angle_atom_site_label_2
_geom_angle_atom_site_label_3
_geom_angle
N1 Sc1 N3 107.95(10)
N1 Sc1 N5 108.74(10)
N3 Sc1 N5 111.42(10)
N1 Sc1 N4 108.84(10)
N3 Sc1 N4 110.45(9)
N5 Sc1 N4 109.38(10)
N2 Sc2 N7 108.31(10)
N2 Sc2 N6 108.47(10)
N7 Sc2 N6 111.15(10)
N2 Sc2 N8 107.91(10)
N7 Sc2 N8 110.68(10)
N6 Sc2 N8 110.22(9)
N3 Si1 C3 113.15(14)
N3 Si1 C2 113.08(14)
C3 Si1 C2 106.75(16)
N3 Si1 C1 114.44(14)
C3 Si1 C1 103.80(15)
C2 Si1 C1 104.75(15)
N3 Si2 C5 112.81(13)
N3 Si2 C4 113.79(14)
C5 Si2 C4 106.53(14)
N3 Si2 C6 113.87(14)
C5 Si2 C6 104.09(15)
C4 Si2 C6 104.88(14)
N4 Si3 C9 113.15(13)
N4 Si3 C8 112.74(14)
C9 Si3 C8 106.85(15)
N4 Si3 C7 115.05(14)
C9 Si3 C7 104.17(15)
C8 Si3 C7 103.99(15)
N4 Si4 C11 114.02(14)
N4 Si4 C10 114.25(14)
C11 Si4 C10 102.09(15)
N4 Si4 C12 112.84(13)
C11 Si4 C12 107.20(15)
C10 Si4 C12 105.49(15)
N5 Si5 C15 112.90(14)
N5 Si5 C13 112.26(14)
C15 Si5 C13 106.95(15)
N5 Si5 C14 114.83(14)
C15 Si5 C14 104.21(16)
C13 Si5 C14 104.91(16)
N5 Si6 C17 115.25(15)
N5 Si6 C16 114.02(14)
C17 Si6 C16 102.18(16)
N5 Si6 C18 112.92(14)
C17 Si6 C18 103.96(17)
C16 Si6 C18 107.42(16)
N6 Si7 C21 113.06(13)
N6 Si7 C20 113.61(14)
C21 Si7 C20 107.47(14)
N6 Si7 C19 113.72(14)
C21 Si7 C19 103.85(15)
C20 Si7 C19 104.26(15)
N6 Si8 C24 113.13(13)
N6 Si8 C23 113.27(14)
C24 Si8 C23 107.36(15)
N6 Si8 C22 114.53(14)
C24 Si8 C22 102.51(15)
C23 Si8 C22 105.10(15)
N7 Si9 C27 112.77(13)
N7 Si9 C26 112.81(13)
C27 Si9 C26 105.87(14)
N7 Si9 C25 115.09(14)
C27 Si9 C25 105.07(15)
C26 Si9 C25 104.35(15)
N7 Si10 C28 113.43(13)
N7 Si10 C29 112.97(14)
C28 Si10 C29 107.54(15)
N7 Si10 C30 114.83(14)
C28 Si10 C30 103.24(14)
C29 Si10 C30 103.88(15)
N8 Si11 C33 112.88(13)
N8 Si11 C32 112.58(14)
C33 Si11 C32 107.95(15)
N8 Si11 C31 114.61(14)
C33 Si11 C31 104.55(15)
C32 Si11 C31 103.50(15)
N8 Si12 C34 113.51(14)
N8 Si12 C35 112.84(15)
C34 Si12 C35 107.71(17)
N8 Si12 C36 115.45(14)
C34 Si12 C36 102.08(16)
C35 Si12 C36 104.23(16)
N2 N1 Sc1 178.2(2)
N1 N2 Sc2 179.6(2)
Si2 N3 Si1 116.49(14)
Si2 N3 Sc1 118.75(13)
Si1 N3 Sc1 124.47(13)
Si4 N4 Si3 117.40(14)
Si4 N4 Sc1 124.35(13)
Si3 N4 Sc1 117.98(13)
Si6 N5 Si5 117.56(15)
Si6 N5 Sc1 124.41(14)
Si5 N5 Sc1 117.69(13)
Si8 N6 Si7 117.53(14)
Si8 N6 Sc2 123.73(13)
Si7 N6 Sc2 118.42(13)
Si9 N7 Si10 117.01(14)
Si9 N7 Sc2 117.70(13)
Si10 N7 Sc2 125.12(13)
Si12 N8 Si11 117.99(14)
Si12 N8 Sc2 125.05(13)
Si11 N8 Sc2 116.61(13)
O4 K1 O2 95.02(7)
O4 K1 O6 99.06(7)
O2 K1 O6 99.33(7)
O4 K1 O3 60.47(6)
O2 K1 O3 129.65(7)
O6 K1 O3 125.94(7)
O4 K1 O1 120.11(7)
O2 K1 O1 60.56(7)
O6 K1 O1 135.93(7)
O3 K1 O1 92.76(7)
O4 K1 O5 134.48(7)
O2 K1 O5 126.21(7)
O6 K1 O5 59.88(7)
O3 K1 O5 97.71(7)
O1 K1 O5 98.77(7)
O4 K1 N10 60.41(7)
O2 K1 N10 60.73(7)
O6 K1 N10 60.35(7)
O3 K1 N10 120.65(7)
O1 K1 N10 120.99(7)
O5 K1 N10 120.05(7)
O4 K1 N9 119.97(7)
O2 K1 N9 119.25(7)
O6 K1 N9 119.31(7)
O3 K1 N9 59.72(7)
O1 K1 N9 59.04(7)
O5 K1 N9 59.59(7)
N10 K1 N9 179.58(8)
C38 O1 C39 111.7(3)
C38 O1 K1 113.8(2)
C39 O1 K1 112.15(19)
C40 O2 C41 110.8(3)
C40 O2 K1 114.05(19)
C41 O2 K1 116.80(18)
C45 O3 C44 111.3(2)
C45 O3 K1 109.69(18)
C44 O3 K1 116.10(18)
C46 O4 C47 112.7(2)
C46 O4 K1 116.48(18)
C47 O4 K1 114.18(17)
C50 O5 C51 112.0(3)
C50 O5 K1 114.46(19)
C51 O5 K1 111.63(19)
C52 O6 C53 111.7(2)
C52 O6 K1 116.84(18)
C53 O6 K1 115.43(18)
C43 N9 C49 110.2(3)
C43 N9 C37 110.2(3)
C49 N9 C37 110.3(3)
C43 N9 K1 107.89(19)
C49 N9 K1 108.32(19)
C37 N9 K1 109.9(2)
C48 N10 C54 109.2(2)
C48 N10 C42 110.5(3)
C54 N10 C42 109.7(3)
C48 N10 K1 109.34(18)
C54 N10 K1 109.37(18)
C42 N10 K1 108.75(18)
N9 C37 C38 112.6(3)
O1 C38 C37 109.1(3)
O1 C39 C40 109.3(3)
O2 C40 C39 108.7(3)
O2 C41 C42 108.9(3)
N10 C42 C41 113.4(3)
N9 C43 C44 114.0(3)
O3 C44 C43 108.6(3)
O3 C45 C46 108.9(3)
O4 C46 C45 108.0(3)
O4 C47 C48 108.3(3)
N10 C48 C47 112.9(3)
N9 C49 C50 113.5(3)
O5 C50 C49 108.9(3)
O5 C51 C52 109.3(3)
O6 C52 C51 107.9(3)
O6 C53 C54 108.6(3)
N10 C54 C53 113.0(3)
O9 K2 O7 94.62(7)
O9 K2 O11 99.71(7)
O7 K2 O11 96.81(7)
O9 K2 O10 60.75(7)
O7 K2 O10 121.87(7)
O11 K2 O10 136.25(7)
O9 K2 O12 128.31(7)
O7 K2 O12 132.16(7)
O11 K2 O12 60.19(6)
O10 K2 O12 99.64(7)
O9 K2 O8 129.11(7)
O7 K2 O8 60.64(7)
O11 K2 O8 125.15(7)
O10 K2 O8 93.64(7)
O12 K2 O8 97.00(7)
O9 K2 N11 60.99(8)
O7 K2 N11 59.67(7)
O11 K2 N11 59.11(7)
O10 K2 N11 121.58(8)
O12 K2 N11 119.20(7)
O8 K2 N11 120.11(7)
O9 K2 N12 119.75(8)
O7 K2 N12 120.35(7)
O11 K2 N12 120.16(7)
O10 K2 N12 59.18(7)
O12 K2 N12 60.10(7)
O8 K2 N12 59.85(7)
N11 K2 N12 179.17(8)
C56 O7 C57 111.9(3)
C56 O7 K2 115.89(19)
C57 O7 K2 115.79(19)
C59 O8 C58 111.9(3)
C59 O8 K2 112.50(19)
C58 O8 K2 109.40(19)
C63 O9 C62 112.0(3)
C63 O9 K2 114.57(19)
C62 O9 K2 116.18(19)
C65 O10 C64 111.7(3)
C65 O10 K2 112.89(19)
C64 O10 K2 112.6(2)
C69 O11 C68 112.4(2)
C69 O11 K2 115.44(19)
C68 O11 K2 117.36(19)
C70 O12 C71 111.5(2)
C70 O12 K2 111.13(18)
C71 O12 K2 113.52(18)
C61 N11 C55 110.5(3)
C61 N11 C67 110.5(3)
C55 N11 C67 109.4(3)
C61 N11 K2 106.6(2)
C55 N11 K2 109.6(2)
C67 N11 K2 110.31(18)
C72 N12 C60 110.9(3)
C72 N12 C66 110.1(3)
C60 N12 C66 110.2(3)
C72 N12 K2 107.62(19)
C60 N12 K2 108.44(19)
C66 N12 K2 109.58(19)
N11 C55 C56 112.7(3)
O7 C56 C55 108.5(3)
O7 C57 C58 108.3(3)
O8 C58 C57 109.3(3)
O8 C59 C60 108.4(3)
N12 C60 C59 112.3(3)
N11 C61 C62 114.3(3)
O9 C62 C61 109.0(3)
O9 C63 C64 108.7(3)
O10 C64 C63 109.4(3)
O10 C65 C66 109.0(3)
N12 C66 C65 112.6(3)
N11 C67 C68 113.9(3)
O11 C68 C67 108.0(3)
O11 C69 C70 108.4(3)
O12 C70 C69 109.2(3)
O12 C71 C72 108.8(3)
N12 C72 C71 113.6(3)
C75 O13 C74 109.9(3)
C73 C74 O13 110.2(4)
O13 C75 C76 109.5(3)
C79 O14 C78 112.9(3)
O14 C78 C77 108.4(3)
O14 C79 C80 108.2(3)
C82 O15 C83 115.3(3)
O15 C82 C81 108.5(4)
C84 C83 O15 115.2(4)

loop_
_geom_bond_atom_site_label_1
_geom_bond_atom_site_label_2
_geom_bond_distance
Sc1 N1 2.032(3)
Sc1 N3 2.143(2)
Sc1 N5 2.150(3)
Sc1 N4 2.154(2)
Sc2 N2 2.030(3)
Sc2 N7 2.146(2)
Sc2 N6 2.146(2)
Sc2 N8 2.161(2)
Si1 N3 1.724(3)
Si1 C3 1.870(3)
Si1 C2 1.874(3)
Si1 C1 1.883(3)
Si2 N3 1.721(3)
Si2 C5 1.862(3)
Si2 C4 1.871(3)
Si2 C6 1.887(3)
Si3 N4 1.721(3)
Si3 C9 1.865(3)
Si3 C8 1.880(3)
Si3 C7 1.890(3)
Si4 N4 1.714(3)
Si4 C11 1.873(3)
Si4 C10 1.881(3)
Si4 C12 1.881(3)
Si5 N5 1.722(3)
Si5 C15 1.870(3)
Si5 C13 1.871(3)
Si5 C14 1.883(3)
Si6 N5 1.713(3)
Si6 C17 1.867(3)
Si6 C16 1.871(3)
Si6 C18 1.881(3)
Si7 N6 1.719(3)
Si7 C21 1.866(3)
Si7 C20 1.873(3)
Si7 C19 1.883(3)
Si8 N6 1.718(3)
Si8 C24 1.863(3)
Si8 C23 1.868(3)
Si8 C22 1.886(3)
Si9 N7 1.720(3)
Si9 C27 1.868(3)
Si9 C26 1.877(3)
Si9 C25 1.887(3)
Si10 N7 1.721(3)
Si10 C28 1.868(3)
Si10 C29 1.875(3)
Si10 C30 1.879(3)
Si11 N8 1.716(3)
Si11 C33 1.861(3)
Si11 C32 1.873(3)
Si11 C31 1.883(3)
Si12 N8 1.713(3)
Si12 C34 1.867(3)
Si12 C35 1.871(4)
Si12 C36 1.888(3)
N1 N2 1.221(3)
K1 O4 2.781(2)
K1 O2 2.782(2)
K1 O6 2.792(2)
K1 O3 2.855(2)
K1 O1 2.859(2)
K1 O5 2.861(2)
K1 N10 3.012(3)
K1 N9 3.090(3)
O1 C38 1.416(4)
O1 C39 1.424(4)
O2 C40 1.425(4)
O2 C41 1.427(4)
O3 C45 1.423(4)
O3 C44 1.424(4)
O4 C46 1.423(4)
O4 C47 1.428(4)
O5 C50 1.422(4)
O5 C51 1.423(4)
O6 C52 1.418(4)
O6 C53 1.424(4)
N9 C43 1.468(4)
N9 C49 1.470(4)
N9 C37 1.470(4)
N10 C48 1.469(4)
N10 C54 1.470(4)
N10 C42 1.471(4)
C37 C38 1.501(5)
C39 C40 1.480(5)
C41 C42 1.503(5)
C43 C44 1.505(5)
C45 C46 1.492(5)
C47 C48 1.494(4)
C49 C50 1.496(5)
C51 C52 1.491(5)
C53 C54 1.497(4)
K2 O9 2.772(2)
K2 O7 2.790(2)
K2 O11 2.813(2)
K2 O10 2.841(2)
K2 O12 2.843(2)
K2 O8 2.867(2)
K2 N11 3.048(3)
K2 N12 3.087(3)
O7 C56 1.419(4)
O7 C57 1.421(4)
O8 C59 1.426(4)
O8 C58 1.427(4)
O9 C63 1.418(4)
O9 C62 1.423(4)
O10 C65 1.415(4)
O10 C64 1.422(4)
O11 C69 1.417(4)
O11 C68 1.423(4)
O12 C70 1.419(4)
O12 C71 1.427(4)
N11 C61 1.461(4)
N11 C55 1.465(4)
N11 C67 1.465(4)
N12 C72 1.466(4)
N12 C60 1.471(4)
N12 C66 1.476(4)
C55 C56 1.504(5)
C57 C58 1.489(5)
C59 C60 1.513(5)
C61 C62 1.496(5)
C63 C64 1.492(5)
C65 C66 1.497(5)
C67 C68 1.498(5)
C69 C70 1.486(5)
C71 C72 1.498(5)
O13 C75 1.408(4)
O13 C74 1.437(5)
C73 C74 1.408(5)
C75 C76 1.478(5)
O14 C79 1.410(4)
O14 C78 1.410(4)
C77 C78 1.496(5)
C79 C80 1.490(5)
O15 C82 1.370(5)
O15 C83 1.484(5)
C81 C82 1.495(6)
C83 C84 1.448(6)
